data_7048094
loop_
_publ_author_name
'Srinivasan, Anandi'
'Wang, Xiaoping'
'Cl\'erac, Rodolphe'
'Rouzi\`eres, Mathieu'
'Falvello, Larry R.'
'McGrady, John E.'
'Hillard, Elizabeth A.'

_publ_section_title
;
 Temperature dependence of the spin state and geometry in tricobalt
 paddlewheel complexes with halide axial ligands.
;
_journal_issue 46
_journal_name_full 'Dalton transactions (Cambridge, England : 2003)'
_journal_page_first 16798
_journal_page_last 16806
_journal_paper_doi 10.1039/c8dt03833c
_journal_volume 47
_journal_year 2018
_chemical_formula_moiety 'C40 H32 Cl2 Co3 N12, C4 H10 O'
_chemical_formula_sum 'C44 H42 Cl2 Co3 N12 O'
_chemical_formula_weight 1002.58
_chemical_melting_point ?
_space_group_crystal_system monoclinic
_space_group_IT_number 14
_space_group_name_Hall '-P 2ybc'
_space_group_name_H-M_alt 'P 1 21/c 1'
_symmetry_space_group_name_Hall '-P 2ybc'
_symmetry_space_group_name_H-M 'P 1 21/c 1'
_atom_sites_solution_hydrogens geom
_audit_creation_method SHELXL-2016/6
_audit_update_record
;
2018-09-03 deposited with the CCDC.
2018-11-07 downloaded from the CCDC.
;
_cell_angle_alpha 90
_cell_angle_beta 98.916(3)
_cell_angle_gamma 90
_cell_formula_units_Z 4
_cell_length_a 15.8217(14)
_cell_length_b 15.6581(12)
_cell_length_c 16.9215(14)
_cell_measurement_reflns_used 9993
_cell_measurement_temperature 120(2)
_cell_measurement_theta_max 30.05
_cell_measurement_theta_min 2.61
_cell_volume 4141.4(6)
_computing_cell_refinement 'SAINT (Bruker, 2003)'
_computing_data_collection 'APEX2 (Bruker, 2005)'
_computing_data_reduction 'SAINT (Bruker, 2003)'
_computing_molecular_graphics 'CrystalMaker (Palmer, 2014)'
_computing_publication_material 'SHELXL-2016/6 (Sheldrick, 2016)'
_computing_structure_refinement 'SHELXL-2016/6 (Sheldrick, 2016)'
_computing_structure_solution 'SHELXS2013 (Sheldrick, 2008)'
_diffrn_ambient_temperature 120(2)
_diffrn_measured_fraction_theta_full 0.999
_diffrn_measured_fraction_theta_max 0.998
_diffrn_measurement_device_type 'Bruker APEX-II CCD'
_diffrn_measurement_method '\f and \w scans'
_diffrn_radiation_type MoK\a
_diffrn_radiation_wavelength 0.71073
_diffrn_reflns_av_R_equivalents 0.0251
_diffrn_reflns_av_unetI/netI 0.0198
_diffrn_reflns_Laue_measured_fraction_full 0.999
_diffrn_reflns_Laue_measured_fraction_max 0.998
_diffrn_reflns_limit_h_max 22
_diffrn_reflns_limit_h_min -22
_diffrn_reflns_limit_k_max 22
_diffrn_reflns_limit_k_min -22
_diffrn_reflns_limit_l_max 23
_diffrn_reflns_limit_l_min -23
_diffrn_reflns_number 68162
_diffrn_reflns_point_group_measured_fraction_full 0.999
_diffrn_reflns_point_group_measured_fraction_max 0.998
_diffrn_reflns_theta_full 25.242
_diffrn_reflns_theta_max 30.081
_diffrn_reflns_theta_min 2.093
_diffrn_source 'sealed tube'
_exptl_absorpt_coefficient_mu 1.370
_exptl_absorpt_correction_T_max 0.7460
_exptl_absorpt_correction_T_min 0.6764
_exptl_absorpt_correction_type multi-scan
_exptl_absorpt_process_details '(SADABS; Bruker, 2003)'
_exptl_crystal_colour 'dark green'
_exptl_crystal_density_diffrn 1.608
_exptl_crystal_density_method 'not measured'
_exptl_crystal_description block
_exptl_crystal_F_000 2052
_exptl_crystal_preparation 'Magnetic properties'
_exptl_crystal_recrystallization_method 'Re-crystallisation from solvent: DMF, ether'
_exptl_crystal_size_max 0.17
_exptl_crystal_size_mid 0.16
_exptl_crystal_size_min 0.13
_refine_diff_density_max 0.469
_refine_diff_density_min -0.464
_refine_diff_density_rms 0.062
_refine_ls_extinction_method none
_refine_ls_goodness_of_fit_ref 1.006
_refine_ls_hydrogen_treatment constr
_refine_ls_matrix_type full
_refine_ls_number_parameters 559
_refine_ls_number_reflns 12158
_refine_ls_number_restraints 0
_refine_ls_restrained_S_all 1.006
_refine_ls_R_factor_all 0.0315
_refine_ls_R_factor_gt 0.0246
_refine_ls_shift/su_max 0.001
_refine_ls_shift/su_mean 0.000
_refine_ls_structure_factor_coef Fsqd
_refine_ls_weighting_details 'w=1/[\s^2^(Fo^2^)+(0.0268P)^2^+2.9399P] where P=(Fo^2^+2Fc^2^)/3'
_refine_ls_weighting_scheme calc
_refine_ls_wR_factor_gt 0.0587
_refine_ls_wR_factor_ref 0.0622
_reflns_Friedel_coverage 0.000
_reflns_number_gt 10531
_reflns_number_total 12158
_reflns_threshold_expression 'I > 2\s(I)'
_cod_data_source_file c8dt03833c2.cif
_cod_data_source_block 2-Et2O-120K
_cod_depositor_comments
;
The following automatic conversions were performed:

'_chemical_melting_point' value 'not measured' was changed to '?' -
the value is undefined or not given.

Automatic conversion script
Id: cif_fix_values 4973 2017-02-22 13:04:09Z antanas 

 Adding full bibliography for 7048090--7048108.cif.
;
_cod_database_code 7048094
_shelx_shelxl_version_number 2016/6
_shelx_space_group_comment
;
The symmetry employed for this shelxl refinement is uniquely defined
by the following loop, which should always be used as a source of
symmetry information in preference to the above space-group names.
They are only intended as comments.
;
_shelx_estimated_absorpt_t_min 0.800
_shelx_estimated_absorpt_t_max 0.842

loop_
_space_group_symop_operation_xyz
'x, y, z'
'-x, y+1/2, -z+1/2'
'-x, -y, -z'
'x, -y-1/2, z-1/2'

loop_
_atom_site_label
_atom_site_type_symbol
_atom_site_fract_x
_atom_site_fract_y
_atom_site_fract_z
_atom_site_U_iso_or_equiv
_atom_site_adp_type
_atom_site_occupancy
_atom_site_site_symmetry_order
_atom_site_calc_flag
_atom_site_refinement_flags_posn
_atom_site_refinement_flags_adp
C1 C 0.42563(8) -0.19324(8) 0.29263(8) 0.0138(2) Uani 1 1 d . .
H1 H 0.441810 -0.210902 0.243384 0.017 Uiso 1 1 calc R U
C2 C 0.44893(9) -0.24387(8) 0.35876(8) 0.0169(3) Uani 1 1 d . .
H2 H 0.483013 -0.293393 0.355939 0.020 Uiso 1 1 calc R U
C3 C 0.42115(9) -0.22060(8) 0.43036(8) 0.0175(3) Uani 1 1 d . .
H3 H 0.435238 -0.254709 0.476977 0.021 Uiso 1 1 calc R U
C4 C 0.37322(9) -0.14772(8) 0.43220(8) 0.0151(2) Uani 1 1 d . .
H4 H 0.352177 -0.132417 0.479874 0.018 Uiso 1 1 calc R U
C5 C 0.35493(8) -0.09519(7) 0.36353(7) 0.0106(2) Uani 1 1 d . .
C6 C 0.30697(8) 0.02918(7) 0.42656(7) 0.0109(2) Uani 1 1 d . .
C7 C 0.37471(9) 0.03496(8) 0.49100(8) 0.0160(2) Uani 1 1 d . .
H7 H 0.423307 -0.000996 0.492535 0.019 Uiso 1 1 calc R U
C8 C 0.37071(10) 0.09256(8) 0.55175(8) 0.0182(3) Uani 1 1 d . .
H8 H 0.416608 0.097157 0.594949 0.022 Uiso 1 1 calc R U
C9 C 0.29853(10) 0.14402(8) 0.54910(8) 0.0188(3) Uani 1 1 d . .
H9 H 0.293386 0.182910 0.591177 0.023 Uiso 1 1 calc R U
C10 C 0.23481(9) 0.13720(8) 0.48407(8) 0.0147(2) Uani 1 1 d . .
H10 H 0.186201 0.173241 0.481853 0.018 Uiso 1 1 calc R U
C11 C 0.27066(9) -0.15574(8) 0.07521(8) 0.0143(2) Uani 1 1 d . .
H11 H 0.321879 -0.148402 0.053190 0.017 Uiso 1 1 calc R U
C12 C 0.20668(9) -0.20488(8) 0.03366(8) 0.0163(3) Uani 1 1 d . .
H12 H 0.214260 -0.232356 -0.014806 0.020 Uiso 1 1 calc R U
C13 C 0.13021(9) -0.21332(8) 0.06464(8) 0.0154(2) Uani 1 1 d . .
H13 H 0.084694 -0.246776 0.037421 0.018 Uiso 1 1 calc R U
C14 C 0.12158(8) -0.17265(8) 0.13497(7) 0.0131(2) Uani 1 1 d . .
H14 H 0.069238 -0.176629 0.155683 0.016 Uiso 1 1 calc R U
C15 C 0.19022(8) -0.12500(7) 0.17651(7) 0.0102(2) Uani 1 1 d . .
C16 C 0.13288(8) -0.09847(7) 0.29829(7) 0.0095(2) Uani 1 1 d . .
C17 C 0.10103(9) -0.18124(8) 0.30978(8) 0.0135(2) Uani 1 1 d . .
H17 H 0.115449 -0.227517 0.278087 0.016 Uiso 1 1 calc R U
C18 C 0.04923(9) -0.19481(8) 0.36677(8) 0.0155(2) Uani 1 1 d . .
H18 H 0.026142 -0.249923 0.373263 0.019 Uiso 1 1 calc R U
C19 C 0.03077(9) -0.12715(8) 0.41500(8) 0.0158(2) Uani 1 1 d . .
H19 H -0.004813 -0.135138 0.454752 0.019 Uiso 1 1 calc R U
C20 C 0.06564(8) -0.04850(8) 0.40328(7) 0.0128(2) Uani 1 1 d . .
H20 H 0.055107 -0.002856 0.437432 0.015 Uiso 1 1 calc R U
C21 C 0.38420(9) 0.06378(8) 0.06467(8) 0.0142(2) Uani 1 1 d . .
H21 H 0.439678 0.039146 0.075113 0.017 Uiso 1 1 calc R U
C22 C 0.36585(9) 0.11805(8) 0.00030(8) 0.0177(3) Uani 1 1 d . .
H22 H 0.406945 0.129144 -0.033820 0.021 Uiso 1 1 calc R U
C23 C 0.28556(9) 0.15619(8) -0.01343(8) 0.0172(3) Uani 1 1 d . .
H23 H 0.270235 0.192565 -0.058293 0.021 Uiso 1 1 calc R U
C24 C 0.22833(9) 0.14073(8) 0.03868(8) 0.0145(2) Uani 1 1 d . .
H24 H 0.174494 0.168888 0.031255 0.017 Uiso 1 1 calc R U
C25 C 0.24939(8) 0.08331(7) 0.10292(7) 0.0104(2) Uani 1 1 d . .
C26 C 0.11236(8) 0.07493(7) 0.15048(7) 0.0105(2) Uani 1 1 d . .
C27 C 0.05650(9) 0.07419(8) 0.07664(8) 0.0144(2) Uani 1 1 d . .
H27 H 0.079180 0.076751 0.027891 0.017 Uiso 1 1 calc R U
C28 C -0.03061(9) 0.06977(8) 0.07517(8) 0.0167(3) Uani 1 1 d . .
H28 H -0.068039 0.069594 0.025514 0.020 Uiso 1 1 calc R U
C29 C -0.06380(9) 0.06554(9) 0.14676(8) 0.0174(3) Uani 1 1 d . .
H29 H -0.123551 0.059897 0.146957 0.021 Uiso 1 1 calc R U
C30 C -0.00724(8) 0.06980(8) 0.21702(8) 0.0140(2) Uani 1 1 d . .
H30 H -0.029506 0.067344 0.265984 0.017 Uiso 1 1 calc R U
C31 C 0.52320(8) 0.02224(8) 0.27532(8) 0.0144(2) Uani 1 1 d . .
H31 H 0.543172 -0.029052 0.254578 0.017 Uiso 1 1 calc R U
C32 C 0.58182(9) 0.07494(9) 0.31962(8) 0.0163(2) Uani 1 1 d . .
H32 H 0.640996 0.061086 0.328188 0.020 Uiso 1 1 calc R U
C33 C 0.55237(9) 0.14924(8) 0.35168(8) 0.0154(2) Uani 1 1 d . .
H33 H 0.591475 0.186949 0.382445 0.018 Uiso 1 1 calc R U
C34 C 0.46642(8) 0.16759(8) 0.33851(8) 0.0133(2) Uani 1 1 d . .
H34 H 0.445702 0.217330 0.361330 0.016 Uiso 1 1 calc R U
C35 C 0.40886(8) 0.11234(7) 0.29095(7) 0.0105(2) Uani 1 1 d . .
C36 C 0.28160(8) 0.19940(7) 0.27930(7) 0.0104(2) Uani 1 1 d . .
C37 C 0.31672(9) 0.27899(8) 0.26187(8) 0.0141(2) Uani 1 1 d . .
H37 H 0.374707 0.282377 0.253743 0.017 Uiso 1 1 calc R U
C38 C 0.26706(9) 0.35158(8) 0.25666(8) 0.0173(3) Uani 1 1 d . .
H38 H 0.290738 0.405344 0.245993 0.021 Uiso 1 1 calc R U
C39 C 0.18167(9) 0.34527(8) 0.26722(8) 0.0180(3) Uani 1 1 d . .
H39 H 0.145758 0.394213 0.262437 0.022 Uiso 1 1 calc R U
C40 C 0.15049(9) 0.26659(8) 0.28471(8) 0.0146(2) Uani 1 1 d . .
H40 H 0.091955 0.262277 0.290819 0.018 Uiso 1 1 calc R U
C100 C 0.16728(10) 0.54982(11) 0.11465(10) 0.0264(3) Uani 1 1 d . .
H10H H 0.140524 0.582303 0.067874 0.040 Uiso 1 1 calc R U
H10I H 0.216725 0.518433 0.101209 0.040 Uiso 1 1 calc R U
H10J H 0.125741 0.509387 0.130580 0.040 Uiso 1 1 calc R U
C101 C 0.19632(9) 0.61044(9) 0.18287(8) 0.0180(3) Uani 1 1 d . .
H10F H 0.238010 0.651781 0.167072 0.022 Uiso 1 1 calc R U
H10G H 0.146748 0.642707 0.196533 0.022 Uiso 1 1 calc R U
C102 C 0.27678(10) 0.61578(9) 0.31252(8) 0.0196(3) Uani 1 1 d . .
H10D H 0.234457 0.653216 0.332740 0.023 Uiso 1 1 calc R U
H10E H 0.319499 0.652337 0.291841 0.023 Uiso 1 1 calc R U
C103 C 0.32038(10) 0.55970(10) 0.37907(9) 0.0252(3) Uani 1 1 d . .
H10A H 0.349474 0.595516 0.422444 0.038 Uiso 1 1 calc R U
H10B H 0.277621 0.524001 0.399388 0.038 Uiso 1 1 calc R U
H10C H 0.362380 0.523125 0.358626 0.038 Uiso 1 1 calc R U
Co1 Co 0.35923(2) -0.04334(2) 0.19911(2) 0.00878(4) Uani 1 1 d . .
Co2 Co 0.25386(2) 0.02229(2) 0.26012(2) 0.00791(4) Uani 1 1 d . .
Co3 Co 0.15104(2) 0.08455(2) 0.32556(2) 0.00823(4) Uani 1 1 d . .
N1 N 0.38089(7) -0.11953(6) 0.29367(6) 0.01038(19) Uani 1 1 d . .
N2 N 0.43851(7) 0.03962(6) 0.25973(6) 0.01103(19) Uani 1 1 d . .
N3 N 0.32725(7) 0.04358(6) 0.11401(6) 0.01074(19) Uani 1 1 d . .
N4 N 0.26470(7) -0.11716(6) 0.14592(6) 0.01022(19) Uani 1 1 d . .
N5 N 0.30859(7) -0.02144(6) 0.36070(6) 0.01020(19) Uani 1 1 d . .
N6 N 0.32215(7) 0.12248(6) 0.27762(6) 0.00985(19) Uani 1 1 d . .
N7 N 0.19917(7) 0.06645(6) 0.16034(6) 0.00999(19) Uani 1 1 d . .
N8 N 0.18617(7) -0.07889(6) 0.24451(6) 0.00969(19) Uani 1 1 d . .
N9 N 0.23778(7) 0.08178(6) 0.42307(6) 0.01054(19) Uani 1 1 d . .
N10 N 0.19918(7) 0.19487(6) 0.29368(6) 0.01023(19) Uani 1 1 d . .
N11 N 0.07842(7) 0.07732(6) 0.22025(6) 0.01042(19) Uani 1 1 d . .
N12 N 0.11417(7) -0.03273(6) 0.34561(6) 0.00982(19) Uani 1 1 d . .
O100 O 0.23499(6) 0.56226(6) 0.25024(6) 0.01675(19) Uani 1 1 d . .
Cl1 Cl 0.46890(2) -0.11240(2) 0.13032(2) 0.01584(6) Uani 1 1 d . .
Cl2 Cl 0.04258(2) 0.15634(2) 0.38995(2) 0.01474(6) Uani 1 1 d . .

loop_
_atom_site_aniso_label
_atom_site_aniso_U_11
_atom_site_aniso_U_22
_atom_site_aniso_U_33
_atom_site_aniso_U_23
_atom_site_aniso_U_13
_atom_site_aniso_U_12
C1 0.0126(6) 0.0111(5) 0.0180(6) -0.0015(4) 0.0032(5) 0.0009(4)
C2 0.0167(6) 0.0114(5) 0.0223(7) 0.0006(5) 0.0019(5) 0.0035(5)
C3 0.0199(7) 0.0146(6) 0.0170(6) 0.0035(5) -0.0006(5) 0.0015(5)
C4 0.0179(6) 0.0152(6) 0.0119(6) 0.0018(4) 0.0017(5) 0.0012(5)
C5 0.0082(5) 0.0107(5) 0.0126(5) 0.0000(4) 0.0008(4) -0.0002(4)
C6 0.0127(6) 0.0104(5) 0.0100(5) 0.0006(4) 0.0024(4) -0.0008(4)
C7 0.0156(6) 0.0156(6) 0.0155(6) 0.0003(4) -0.0022(5) 0.0000(5)
C8 0.0232(7) 0.0158(6) 0.0132(6) 0.0002(5) -0.0046(5) -0.0031(5)
C9 0.0289(8) 0.0147(6) 0.0120(6) -0.0034(4) 0.0009(5) -0.0008(5)
C10 0.0201(7) 0.0120(5) 0.0124(6) -0.0015(4) 0.0039(5) 0.0008(5)
C11 0.0161(6) 0.0153(6) 0.0125(6) -0.0014(4) 0.0056(5) 0.0007(5)
C12 0.0218(7) 0.0167(6) 0.0108(6) -0.0039(4) 0.0034(5) -0.0008(5)
C13 0.0194(7) 0.0140(5) 0.0122(6) -0.0008(4) 0.0007(5) -0.0037(5)
C14 0.0133(6) 0.0136(5) 0.0124(6) 0.0004(4) 0.0020(5) -0.0023(4)
C15 0.0124(6) 0.0084(5) 0.0100(5) 0.0012(4) 0.0026(4) 0.0009(4)
C16 0.0083(5) 0.0116(5) 0.0086(5) 0.0007(4) 0.0009(4) -0.0001(4)
C17 0.0170(6) 0.0107(5) 0.0131(6) 0.0007(4) 0.0034(5) -0.0003(4)
C18 0.0182(7) 0.0137(5) 0.0149(6) 0.0039(4) 0.0040(5) -0.0030(5)
C19 0.0164(6) 0.0184(6) 0.0136(6) 0.0036(5) 0.0061(5) -0.0002(5)
C20 0.0133(6) 0.0152(5) 0.0105(5) 0.0011(4) 0.0039(5) 0.0019(5)
C21 0.0147(6) 0.0133(5) 0.0162(6) -0.0011(4) 0.0074(5) -0.0010(5)
C22 0.0232(7) 0.0159(6) 0.0166(6) 0.0002(5) 0.0118(5) -0.0021(5)
C23 0.0261(7) 0.0132(5) 0.0133(6) 0.0028(4) 0.0062(5) -0.0001(5)
C24 0.0171(6) 0.0132(5) 0.0135(6) 0.0028(4) 0.0040(5) 0.0015(5)
C25 0.0123(6) 0.0098(5) 0.0094(5) -0.0013(4) 0.0028(4) -0.0018(4)
C26 0.0116(6) 0.0081(5) 0.0120(5) 0.0003(4) 0.0023(4) 0.0009(4)
C27 0.0167(6) 0.0146(5) 0.0115(6) -0.0013(4) 0.0008(5) 0.0008(5)
C28 0.0157(6) 0.0157(6) 0.0166(6) -0.0023(5) -0.0043(5) 0.0020(5)
C29 0.0096(6) 0.0199(6) 0.0219(7) -0.0026(5) 0.0000(5) 0.0024(5)
C30 0.0106(6) 0.0155(5) 0.0165(6) -0.0005(4) 0.0040(5) 0.0011(5)
C31 0.0110(6) 0.0160(6) 0.0167(6) 0.0025(4) 0.0039(5) 0.0010(5)
C32 0.0089(6) 0.0204(6) 0.0191(6) 0.0038(5) 0.0010(5) -0.0005(5)
C33 0.0140(6) 0.0170(6) 0.0142(6) 0.0036(4) -0.0004(5) -0.0044(5)
C34 0.0143(6) 0.0124(5) 0.0128(6) 0.0008(4) 0.0014(5) -0.0021(4)
C35 0.0106(6) 0.0108(5) 0.0103(5) 0.0016(4) 0.0026(4) -0.0013(4)
C36 0.0120(6) 0.0107(5) 0.0082(5) -0.0001(4) 0.0010(4) 0.0002(4)
C37 0.0148(6) 0.0126(5) 0.0152(6) 0.0017(4) 0.0032(5) -0.0021(5)
C38 0.0237(7) 0.0104(5) 0.0180(6) 0.0022(4) 0.0043(5) -0.0009(5)
C39 0.0221(7) 0.0117(5) 0.0209(7) 0.0022(5) 0.0053(5) 0.0049(5)
C40 0.0159(6) 0.0137(5) 0.0146(6) 0.0012(4) 0.0035(5) 0.0042(5)
C100 0.0206(8) 0.0312(8) 0.0251(8) -0.0050(6) -0.0034(6) 0.0049(6)
C101 0.0137(6) 0.0183(6) 0.0217(7) 0.0025(5) 0.0018(5) 0.0030(5)
C102 0.0211(7) 0.0188(6) 0.0190(6) -0.0021(5) 0.0037(5) -0.0036(5)
C103 0.0249(8) 0.0299(7) 0.0199(7) 0.0009(6) 0.0011(6) 0.0021(6)
Co1 0.00814(8) 0.00866(7) 0.01008(8) -0.00022(5) 0.00311(6) 0.00020(6)
Co2 0.00763(8) 0.00829(7) 0.00817(7) -0.00025(5) 0.00229(6) 0.00021(5)
Co3 0.00840(8) 0.00870(7) 0.00794(7) -0.00025(5) 0.00230(6) 0.00066(6)
N1 0.0084(5) 0.0103(4) 0.0126(5) 0.0006(3) 0.0019(4) 0.0001(4)
N2 0.0094(5) 0.0112(4) 0.0128(5) 0.0008(4) 0.0029(4) -0.0005(4)
N3 0.0116(5) 0.0105(4) 0.0109(5) -0.0005(3) 0.0043(4) 0.0000(4)
N4 0.0110(5) 0.0100(4) 0.0101(5) -0.0006(3) 0.0031(4) 0.0005(4)
N5 0.0102(5) 0.0111(4) 0.0092(5) -0.0001(3) 0.0013(4) 0.0013(4)
N6 0.0090(5) 0.0088(4) 0.0121(5) -0.0006(3) 0.0026(4) -0.0005(4)
N7 0.0099(5) 0.0113(4) 0.0091(4) 0.0007(3) 0.0026(4) 0.0008(4)
N8 0.0101(5) 0.0097(4) 0.0098(5) -0.0009(3) 0.0030(4) -0.0011(4)
N9 0.0120(5) 0.0103(4) 0.0096(5) -0.0004(3) 0.0023(4) -0.0008(4)
N10 0.0113(5) 0.0100(4) 0.0096(5) -0.0001(3) 0.0021(4) 0.0009(4)
N11 0.0097(5) 0.0104(4) 0.0114(5) 0.0000(3) 0.0021(4) 0.0011(4)
N12 0.0091(5) 0.0110(4) 0.0095(5) 0.0003(3) 0.0018(4) 0.0001(4)
O100 0.0168(5) 0.0142(4) 0.0187(5) 0.0006(3) 0.0010(4) -0.0009(4)
Cl1 0.01406(15) 0.01542(13) 0.01998(15) -0.00014(11) 0.00874(12) 0.00262(11)
Cl2 0.01417(14) 0.01595(13) 0.01559(14) -0.00065(10) 0.00706(11) 0.00322(11)

loop_
_atom_type_symbol
_atom_type_description
_atom_type_scat_dispersion_real
_atom_type_scat_dispersion_imag
_atom_type_scat_source
C C 0.0033 0.0016 'International Tables Vol C Tables 4.2.6.8 and 6.1.1.4'
H H 0.0000 0.0000 'International Tables Vol C Tables 4.2.6.8 and 6.1.1.4'
Co Co 0.3494 0.9721 'International Tables Vol C Tables 4.2.6.8 and 6.1.1.4'
N N 0.0061 0.0033 'International Tables Vol C Tables 4.2.6.8 and 6.1.1.4'
O O 0.0106 0.0060 'International Tables Vol C Tables 4.2.6.8 and 6.1.1.4'
Cl Cl 0.1484 0.1585 'International Tables Vol C Tables 4.2.6.8 and 6.1.1.4'

loop_
_geom_angle_atom_site_label_1
_geom_angle_atom_site_label_2
_geom_angle_atom_site_label_3
_geom_angle
N1 C1 C2 123.73(12)
N1 C1 H1 118.1
C2 C1 H1 118.1
C1 C2 C3 118.31(12)
C1 C2 H2 120.8
C3 C2 H2 120.8
C4 C3 C2 118.97(12)
C4 C3 H3 120.5
C2 C3 H3 120.5
C3 C4 C5 120.50(12)
C3 C4 H4 119.8
C5 C4 H4 119.8
N1 C5 N5 115.99(11)
N1 C5 C4 119.85(11)
N5 C5 C4 124.09(11)
N9 C6 N5 115.47(11)
N9 C6 C7 120.27(11)
N5 C6 C7 123.95(12)
C8 C7 C6 120.18(13)
C8 C7 H7 119.9
C6 C7 H7 119.9
C7 C8 C9 119.18(13)
C7 C8 H8 120.4
C9 C8 H8 120.4
C10 C9 C8 118.44(12)
C10 C9 H9 120.8
C8 C9 H9 120.8
N9 C10 C9 123.45(12)
N9 C10 H10 118.3
C9 C10 H10 118.3
N4 C11 C12 123.64(12)
N4 C11 H11 118.2
C12 C11 H11 118.2
C11 C12 C13 118.20(12)
C11 C12 H12 120.9
C13 C12 H12 120.9
C14 C13 C12 119.27(12)
C14 C13 H13 120.4
C12 C13 H13 120.4
C13 C14 C15 120.25(12)
C13 C14 H14 119.9
C15 C14 H14 119.9
N4 C15 N8 115.31(11)
N4 C15 C14 120.10(11)
N8 C15 C14 124.40(11)
N12 C16 N8 115.69(10)
N12 C16 C17 119.74(11)
N8 C16 C17 124.49(11)
C18 C17 C16 120.10(11)
C18 C17 H17 120.0
C16 C17 H17 120.0
C17 C18 C19 119.61(12)
C17 C18 H18 120.2
C19 C18 H18 120.2
C20 C19 C18 118.04(12)
C20 C19 H19 121.0
C18 C19 H19 121.0
N12 C20 C19 123.48(12)
N12 C20 H20 118.3
C19 C20 H20 118.3
N3 C21 C22 123.51(12)
N3 C21 H21 118.2
C22 C21 H21 118.2
C21 C22 C23 118.19(12)
C21 C22 H22 120.9
C23 C22 H22 120.9
C24 C23 C22 119.41(12)
C24 C23 H23 120.3
C22 C23 H23 120.3
C23 C24 C25 120.29(12)
C23 C24 H24 119.9
C25 C24 H24 119.9
N3 C25 N7 115.06(10)
N3 C25 C24 119.75(11)
N7 C25 C24 125.07(11)
N7 C26 N11 114.75(11)
N7 C26 C27 125.92(11)
N11 C26 C27 119.11(11)
C28 C27 C26 120.21(12)
C28 C27 H27 119.9
C26 C27 H27 119.9
C27 C28 C29 119.84(12)
C27 C28 H28 120.1
C29 C28 H28 120.1
C30 C29 C28 117.83(12)
C30 C29 H29 121.1
C28 C29 H29 121.1
N11 C30 C29 123.57(12)
N11 C30 H30 118.2
C29 C30 H30 118.2
N2 C31 C32 123.38(12)
N2 C31 H31 118.3
C32 C31 H31 118.3
C31 C32 C33 118.39(12)
C31 C32 H32 120.8
C33 C32 H32 120.8
C34 C33 C32 119.57(12)
C34 C33 H33 120.2
C32 C33 H33 120.2
C33 C34 C35 119.91(12)
C33 C34 H34 120.0
C35 C34 H34 120.0
N6 C35 N2 115.40(11)
N6 C35 C34 124.43(11)
N2 C35 C34 119.99(11)
N10 C36 N6 114.99(10)
N10 C36 C37 120.01(11)
N6 C36 C37 124.84(11)
C38 C37 C36 120.14(12)
C38 C37 H37 119.9
C36 C37 H37 119.9
C37 C38 C39 119.22(12)
C37 C38 H38 120.4
C39 C38 H38 120.4
C40 C39 C38 118.56(12)
C40 C39 H39 120.7
C38 C39 H39 120.7
N10 C40 C39 123.27(12)
N10 C40 H40 118.4
C39 C40 H40 118.4
C101 C100 H10H 109.5
C101 C100 H10I 109.5
H10H C100 H10I 109.5
C101 C100 H10J 109.5
H10H C100 H10J 109.5
H10I C100 H10J 109.5
O100 C101 C100 108.73(11)
O100 C101 H10F 109.9
C100 C101 H10F 109.9
O100 C101 H10G 109.9
C100 C101 H10G 109.9
H10F C101 H10G 108.3
O100 C102 C103 108.39(11)
O100 C102 H10D 110.0
C103 C102 H10D 110.0
O100 C102 H10E 110.0
C103 C102 H10E 110.0
H10D C102 H10E 108.4
C102 C103 H10A 109.5
C102 C103 H10B 109.5
H10A C103 H10B 109.5
C102 C103 H10C 109.5
H10A C103 H10C 109.5
H10B C103 H10C 109.5
N2 Co1 N1 87.72(4)
N2 Co1 N3 89.76(4)
N1 Co1 N3 171.41(4)
N2 Co1 N4 170.70(4)
N1 Co1 N4 92.25(4)
N3 Co1 N4 88.91(4)
N2 Co1 Co2 85.44(3)
N1 Co1 Co2 87.36(3)
N3 Co1 Co2 84.26(3)
N4 Co1 Co2 85.27(3)
N2 Co1 Cl1 95.51(3)
N1 Co1 Cl1 94.04(3)
N3 Co1 Cl1 94.38(3)
N4 Co1 Cl1 93.77(3)
Co2 Co1 Cl1 178.340(12)
N6 Co2 N7 90.44(4)
N6 Co2 N8 178.95(5)
N7 Co2 N8 90.61(4)
N6 Co2 N5 89.36(4)
N7 Co2 N5 179.64(5)
N8 Co2 N5 89.59(4)
N6 Co2 Co3 90.15(3)
N7 Co2 Co3 90.85(3)
N8 Co2 Co3 89.71(3)
N5 Co2 Co3 88.85(3)
N6 Co2 Co1 90.26(3)
N7 Co2 Co1 91.45(3)
N8 Co2 Co1 89.84(3)
N5 Co2 Co1 88.85(3)
Co3 Co2 Co1 177.666(10)
N11 Co3 N12 87.45(4)
N11 Co3 N9 170.76(4)
N12 Co3 N9 91.23(4)
N11 Co3 N10 89.93(4)
N12 Co3 N10 171.12(4)
N9 Co3 N10 90.00(4)
N11 Co3 Co2 84.13(3)
N12 Co3 Co2 86.49(3)
N9 Co3 Co2 86.66(3)
N10 Co3 Co2 84.81(3)
N11 Co3 Cl2 94.50(3)
N12 Co3 Cl2 96.01(3)
N9 Co3 Cl2 94.73(3)
N10 Co3 Cl2 92.64(3)
Co2 Co3 Cl2 177.100(11)
C1 N1 C5 118.49(11)
C1 N1 Co1 121.81(9)
C5 N1 Co1 119.57(8)
C31 N2 C35 118.73(11)
C31 N2 Co1 119.89(9)
C35 N2 Co1 121.25(8)
C21 N3 C25 118.66(11)
C21 N3 Co1 119.10(9)
C25 N3 Co1 122.24(8)
C11 N4 C15 118.48(11)
C11 N4 Co1 120.48(9)
C15 N4 Co1 120.87(8)
C5 N5 C6 122.57(11)
C5 N5 Co2 120.05(8)
C6 N5 Co2 116.96(8)
C35 N6 C36 124.20(10)
C35 N6 Co2 117.52(8)
C36 N6 Co2 118.22(8)
C26 N7 C25 125.24(11)
C26 N7 Co2 117.02(8)
C25 N7 Co2 117.66(8)
C16 N8 C15 123.72(10)
C16 N8 Co2 119.00(8)
C15 N8 Co2 117.14(8)
C10 N9 C6 118.43(11)
C10 N9 Co3 121.36(9)
C6 N9 Co3 119.88(8)
C40 N10 C36 118.59(11)
C40 N10 Co3 120.85(9)
C36 N10 Co3 120.55(8)
C30 N11 C26 119.10(11)
C30 N11 Co3 118.82(8)
C26 N11 Co3 121.98(8)
C20 N12 C16 118.95(10)
C20 N12 Co3 120.63(8)
C16 N12 Co3 120.30(8)
C101 O100 C102 111.88(10)

loop_
_geom_bond_atom_site_label_1
_geom_bond_atom_site_label_2
_geom_bond_distance
C1 N1 1.3555(16)
C1 C2 1.3742(18)
C1 H1 0.9500
C2 C3 1.3997(19)
C2 H2 0.9500
C3 C4 1.3732(18)
C3 H3 0.9500
C4 C5 1.4164(17)
C4 H4 0.9500
C5 N1 1.3645(15)
C5 N5 1.3647(15)
C6 N9 1.3639(16)
C6 N5 1.3709(15)
C6 C7 1.4085(18)
C7 C8 1.3764(18)
C7 H7 0.9500
C8 C9 1.393(2)
C8 H8 0.9500
C9 C10 1.3763(19)
C9 H9 0.9500
C10 N9 1.3549(15)
C10 H10 0.9500
C11 N4 1.3565(15)
C11 C12 1.3749(19)
C11 H11 0.9500
C12 C13 1.3974(19)
C12 H12 0.9500
C13 C14 1.3750(17)
C13 H13 0.9500
C14 C15 1.4119(17)
C14 H14 0.9500
C15 N4 1.3642(16)
C15 N8 1.3683(15)
C16 N12 1.3646(15)
C16 N8 1.3677(15)
C16 C17 1.4149(16)
C17 C18 1.3755(17)
C17 H17 0.9500
C18 C19 1.3956(18)
C18 H18 0.9500
C19 C20 1.3762(18)
C19 H19 0.9500
C20 N12 1.3546(15)
C20 H20 0.9500
C21 N3 1.3571(16)
C21 C22 1.3765(18)
C21 H21 0.9500
C22 C23 1.390(2)
C22 H22 0.9500
C23 C24 1.3797(18)
C23 H23 0.9500
C24 C25 1.4102(17)
C24 H24 0.9500
C25 N3 1.3667(16)
C25 N7 1.3727(15)
C26 N7 1.3642(16)
C26 N11 1.3711(15)
C26 C27 1.4143(18)
C27 C28 1.3764(19)
C27 H27 0.9500
C28 C29 1.3945(19)
C28 H28 0.9500
C29 C30 1.3744(19)
C29 H29 0.9500
C30 N11 1.3530(16)
C30 H30 0.9500
C31 N2 1.3526(17)
C31 C32 1.3739(19)
C31 H31 0.9500
C32 C33 1.3941(19)
C32 H32 0.9500
C33 C34 1.3738(19)
C33 H33 0.9500
C34 C35 1.4136(17)
C34 H34 0.9500
C35 N6 1.3647(16)
C35 N2 1.3684(15)
C36 N10 1.3650(16)
C36 N6 1.3669(15)
C36 C37 1.4141(16)
C37 C38 1.3768(18)
C37 H37 0.9500
C38 C39 1.394(2)
C38 H38 0.9500
C39 C40 1.3762(18)
C39 H39 0.9500
C40 N10 1.3570(16)
C40 H40 0.9500
C100 C101 1.510(2)
C100 H10H 0.9800
C100 H10I 0.9800
C100 H10J 0.9800
C101 O100 1.4237(16)
C101 H10F 0.9900
C101 H10G 0.9900
C102 O100 1.4263(17)
C102 C103 1.508(2)
C102 H10D 0.9900
C102 H10E 0.9900
C103 H10A 0.9800
C103 H10B 0.9800
C103 H10C 0.9800
Co1 N2 1.9784(11)
Co1 N1 1.9827(10)
Co1 N3 1.9891(11)
Co1 N4 1.9915(11)
Co1 Co2 2.3312(3)
Co1 Cl1 2.4823(4)
Co2 N6 1.9019(10)
Co2 N7 1.9039(10)
Co2 N8 1.9076(10)
Co2 N5 1.9128(10)
Co2 Co3 2.3198(3)
Co3 N11 1.9682(11)
Co3 N12 1.9721(10)
Co3 N9 1.9763(11)
Co3 N10 1.9955(10)
Co3 Cl2 2.4443(4)

loop_
_geom_torsion_atom_site_label_1
_geom_torsion_atom_site_label_2
_geom_torsion_atom_site_label_3
_geom_torsion_atom_site_label_4
_geom_torsion
N1 C1 C2 C3 3.5(2)
C1 C2 C3 C4 -1.1(2)
C2 C3 C4 C5 -2.4(2)
C3 C4 C5 N1 3.75(19)
C3 C4 C5 N5 -179.32(12)
N9 C6 C7 C8 1.35(19)
N5 C6 C7 C8 174.69(12)
C6 C7 C8 C9 0.8(2)
C7 C8 C9 C10 -2.1(2)
C8 C9 C10 N9 1.3(2)
N4 C11 C12 C13 2.1(2)
C11 C12 C13 C14 0.0(2)
C12 C13 C14 C15 -1.85(19)
C13 C14 C15 N4 1.78(18)
C13 C14 C15 N8 176.48(12)
N12 C16 C17 C18 2.02(19)
N8 C16 C17 C18 178.52(12)
C16 C17 C18 C19 -2.2(2)
C17 C18 C19 C20 0.1(2)
C18 C19 C20 N12 2.5(2)
N3 C21 C22 C23 2.0(2)
C21 C22 C23 C24 2.0(2)
C22 C23 C24 C25 -3.3(2)
C23 C24 C25 N3 0.72(19)
C23 C24 C25 N7 176.66(12)
N7 C26 C27 C28 169.70(12)
N11 C26 C27 C28 -4.59(18)
C26 C27 C28 C29 -0.35(19)
C27 C28 C29 C30 2.8(2)
C28 C29 C30 N11 -0.4(2)
N2 C31 C32 C33 1.5(2)
C31 C32 C33 C34 0.16(19)
C32 C33 C34 C35 -1.64(19)
C33 C34 C35 N6 176.54(12)
C33 C34 C35 N2 1.60(18)
N10 C36 C37 C38 -2.23(19)
N6 C36 C37 C38 172.81(12)
C36 C37 C38 C39 -1.2(2)
C37 C38 C39 C40 1.7(2)
C38 C39 C40 N10 1.2(2)
C2 C1 N1 C5 -2.16(19)
C2 C1 N1 Co1 173.74(10)
N5 C5 N1 C1 -178.66(11)
C4 C5 N1 C1 -1.49(17)
N5 C5 N1 Co1 5.34(14)
C4 C5 N1 Co1 -177.49(9)
C32 C31 N2 C35 -1.54(18)
C32 C31 N2 Co1 -177.39(10)
N6 C35 N2 C31 -175.41(11)
C34 C35 N2 C31 -0.03(17)
N6 C35 N2 Co1 0.38(14)
C34 C35 N2 Co1 175.77(9)
C22 C21 N3 C25 -4.57(19)
C22 C21 N3 Co1 174.85(10)
N7 C25 N3 C21 -173.23(11)
C24 C25 N3 C21 3.11(17)
N7 C25 N3 Co1 7.37(14)
C24 C25 N3 Co1 -176.29(9)
C12 C11 N4 C15 -2.23(19)
C12 C11 N4 Co1 -177.47(10)
N8 C15 N4 C11 -174.94(11)
C14 C15 N4 C11 0.22(17)
N8 C15 N4 Co1 0.28(14)
C14 C15 N4 Co1 175.44(9)
N1 C5 N5 C6 -153.16(11)
C4 C5 N5 C6 29.80(19)
N1 C5 N5 Co2 19.20(14)
C4 C5 N5 Co2 -157.84(10)
N9 C6 N5 C5 -157.77(11)
C7 C6 N5 C5 28.61(18)
N9 C6 N5 Co2 29.66(14)
C7 C6 N5 Co2 -143.97(10)
N2 C35 N6 C36 -157.48(11)
C34 C35 N6 C36 27.37(18)
N2 C35 N6 Co2 25.30(13)
C34 C35 N6 Co2 -149.85(10)
N10 C36 N6 C35 -157.14(11)
C37 C36 N6 C35 27.60(19)
N10 C36 N6 Co2 20.06(14)
C37 C36 N6 Co2 -155.20(10)
N11 C26 N7 C25 -163.06(11)
C27 C26 N7 C25 22.43(19)
N11 C26 N7 Co2 20.24(13)
C27 C26 N7 Co2 -154.27(10)
N3 C25 N7 C26 -157.93(11)
C24 C25 N7 C26 25.96(19)
N3 C25 N7 Co2 18.76(13)
C24 C25 N7 Co2 -157.36(10)
N12 C16 N8 C15 -157.73(11)
C17 C16 N8 C15 25.64(19)
N12 C16 N8 Co2 17.97(14)
C17 C16 N8 Co2 -158.66(10)
N4 C15 N8 C16 -157.20(11)
C14 C15 N8 C16 27.87(18)
N4 C15 N8 Co2 27.02(13)
C14 C15 N8 Co2 -147.90(10)
C9 C10 N9 C6 0.83(19)
C9 C10 N9 Co3 -172.65(10)
N5 C6 N9 C10 -176.04(11)
C7 C6 N9 C10 -2.16(17)
N5 C6 N9 Co3 -2.46(14)
C7 C6 N9 Co3 171.42(9)
C39 C40 N10 C36 -4.68(19)
C39 C40 N10 Co3 176.26(10)
N6 C36 N10 C40 -170.44(11)
C37 C36 N10 C40 5.07(17)
N6 C36 N10 Co3 8.63(14)
C37 C36 N10 Co3 -175.86(9)
C29 C30 N11 C26 -4.55(19)
C29 C30 N11 Co3 179.01(10)
N7 C26 N11 C30 -167.99(11)
C27 C26 N11 C30 6.93(17)
N7 C26 N11 Co3 8.34(14)
C27 C26 N11 Co3 -176.75(9)
C19 C20 N12 C16 -2.75(19)
C19 C20 N12 Co3 173.31(10)
N8 C16 N12 C20 -176.37(11)
C17 C16 N12 C20 0.43(18)
N8 C16 N12 Co3 7.55(14)
C17 C16 N12 Co3 -175.64(9)
C100 C101 O100 C102 170.14(12)
C103 C102 O100 C101 -176.55(11)
